data_1515675
loop_
_publ_author_name
'Stoll, Armin H.'
'Blakey, Simon B.'

_publ_section_title
;
 Rhodium catalyzed allene amidation: a facile entry into
 2-amidoallylcations for unusual [3 + 3] annulation reactions
;
_journal_issue 1
_journal_name_full 'Chemical Science'
_journal_page_first 112
_journal_paper_doi 10.1039/c0sc00375a
_journal_volume 2
_journal_year 2011
_chemical_formula_moiety 'C19 H22 N2 O5 S'
_chemical_formula_sum 'C19 H22 N2 O5 S'
_chemical_formula_weight 390.45
_chemical_name_systematic
;
?
;
_space_group_IT_number 14
_symmetry_cell_setting monoclinic
_symmetry_space_group_name_Hall '-P 2yn'
_symmetry_space_group_name_H-M 'P 1 21/n 1'
_atom_sites_solution_hydrogens geom
_atom_sites_solution_primary direct
_atom_sites_solution_secondary difmap
_audit_creation_method SHELXL-97
_cell_angle_alpha 90.00
_cell_angle_beta 91.0910(10)
_cell_angle_gamma 90.00
_cell_formula_units_Z 4
_cell_length_a 6.9683(13)
_cell_length_b 21.374(4)
_cell_length_c 12.566(3)
_cell_measurement_reflns_used 3367
_cell_measurement_temperature 172(2)
_cell_measurement_theta_max 25.25
_cell_measurement_theta_min 2.50
_cell_volume 1871.2(7)
_computing_cell_refinement 'Bruker SMART'
_computing_data_collection 'Bruker SMART'
_computing_data_reduction 'Bruker SAINT'
_computing_molecular_graphics 'Bruker SHELXTL'
_computing_publication_material 'Bruker SHELXTL'
_computing_structure_refinement 'SHELXL-97 (Sheldrick, 1997)'
_computing_structure_solution 'SHELXS-97 (Sheldrick, 1990)'
_diffrn_ambient_temperature 172(2)
_diffrn_measured_fraction_theta_full 0.993
_diffrn_measured_fraction_theta_max 0.993
_diffrn_measurement_device_type 'CCD area detector'
_diffrn_measurement_method 'phi and omega scans'
_diffrn_radiation_monochromator graphite
_diffrn_radiation_source 'fine-focus sealed tube'
_diffrn_radiation_type MoK\a
_diffrn_radiation_wavelength 0.71073
_diffrn_reflns_av_R_equivalents 0.0685
_diffrn_reflns_av_sigmaI/netI 0.0556
_diffrn_reflns_limit_h_max 9
_diffrn_reflns_limit_h_min -9
_diffrn_reflns_limit_k_max 29
_diffrn_reflns_limit_k_min -29
_diffrn_reflns_limit_l_max 17
_diffrn_reflns_limit_l_min -17
_diffrn_reflns_number 26054
_diffrn_reflns_theta_full 29.46
_diffrn_reflns_theta_max 29.46
_diffrn_reflns_theta_min 1.88
_exptl_absorpt_coefficient_mu 0.206
_exptl_absorpt_correction_T_max 0.9898
_exptl_absorpt_correction_T_min 0.9618
_exptl_absorpt_correction_type multi-scan
_exptl_absorpt_process_details sadabs
_exptl_crystal_colour colourless
_exptl_crystal_density_diffrn 1.386
_exptl_crystal_density_method 'not measured'
_exptl_crystal_description plate
_exptl_crystal_F_000 824
_exptl_crystal_size_max 0.19
_exptl_crystal_size_mid 0.12
_exptl_crystal_size_min 0.05
_refine_diff_density_max 0.359
_refine_diff_density_min -0.443
_refine_diff_density_rms 0.064
_refine_ls_extinction_method none
_refine_ls_goodness_of_fit_ref 1.081
_refine_ls_hydrogen_treatment constr
_refine_ls_matrix_type full
_refine_ls_number_parameters 244
_refine_ls_number_reflns 5159
_refine_ls_number_restraints 0
_refine_ls_restrained_S_all 1.081
_refine_ls_R_factor_all 0.0748
_refine_ls_R_factor_gt 0.0471
_refine_ls_shift/su_max 0.002
_refine_ls_shift/su_mean 0.000
_refine_ls_structure_factor_coef Fsqd
_refine_ls_weighting_details 'calc w=1/[\s^2^(Fo^2^)+(0.0600P)^2^+0.0000P] where P=(Fo^2^+2Fc^2^)/3'
_refine_ls_weighting_scheme calc
_refine_ls_wR_factor_gt 0.1119
_refine_ls_wR_factor_ref 0.1252
_reflns_number_gt 3682
_reflns_number_total 5159
_reflns_threshold_expression >2sigma(I)
_cod_data_source_file c0sc00375a.txt
_cod_data_source_block ast320s
_cod_depositor_comments
;
The following automatic conversions were performed:

'_symmetry_cell_setting' value 'Monoclinic' changed to 'monoclinic'
according to
/usr/data/users/saulius/automatic-downloads/retrospective/RSC/lib/dictionaries/cif_core.dic
dictionary named 'cif_core.dic' version 2.4.2 from 2011-04-26.

Automatic conversion script
Id: cif_fix_values 2281 2013-09-26 08:29:07Z andrius 
;
_cod_original_cell_volume 1871.2(6)
_cod_original_sg_symbol_H-M P2(1)/n
_cod_database_code 1515675

loop_
_symmetry_equiv_pos_as_xyz
'x, y, z'
'-x+1/2, y+1/2, -z+1/2'
'-x, -y, -z'
'x-1/2, -y-1/2, z-1/2'

loop_
_atom_site_label
_atom_site_type_symbol
_atom_site_fract_x
_atom_site_fract_y
_atom_site_fract_z
_atom_site_U_iso_or_equiv
_atom_site_adp_type
_atom_site_occupancy
_atom_site_symmetry_multiplicity
_atom_site_calc_flag
_atom_site_refinement_flags
C1 C 0.0314(2) 0.65220(8) -0.00023(13) 0.0192(3) Uani 1 1 d .
C2 C -0.1016(2) 0.66906(8) 0.09213(13) 0.0173(3) Uani 1 1 d .
H2A H -0.1542 0.6285 0.1183 0.021 Uiso 1 1 calc R
C3 C 0.1643(2) 0.64886(7) 0.22430(12) 0.0168(3) Uani 1 1 d .
H3A H 0.2944 0.6686 0.2263 0.020 Uiso 1 1 calc R
C4 C 0.1075(3) 0.70868(8) -0.06120(14) 0.0230(4) Uani 1 1 d .
H4A H 0.1912 0.6933 -0.1183 0.028 Uiso 1 1 calc R
H4B H -0.0027 0.7303 -0.0959 0.028 Uiso 1 1 calc R
C5 C 0.2190(3) 0.75598(8) 0.00463(15) 0.0242(4) Uani 1 1 d .
H5A H 0.3167 0.7340 0.0490 0.029 Uiso 1 1 calc R
H5B H 0.2867 0.7850 -0.0433 0.029 Uiso 1 1 calc R
C6 C -0.0636(3) 0.60496(9) -0.07469(15) 0.0291(4) Uani 1 1 d .
H6A H 0.0236 0.5950 -0.1326 0.044 Uiso 1 1 calc R
H6B H -0.1827 0.6227 -0.1044 0.044 Uiso 1 1 calc R
H6C H -0.0928 0.5667 -0.0351 0.044 Uiso 1 1 calc R
C7 C -0.2756(2) 0.70937(9) 0.06294(14) 0.0235(4) Uani 1 1 d .
H7A H -0.2323 0.7518 0.0429 0.028 Uiso 1 1 calc R
H7B H -0.3444 0.6909 0.0009 0.028 Uiso 1 1 calc R
C8 C 0.3085(2) 0.55012(7) 0.17015(13) 0.0186(3) Uani 1 1 d .
C9 C 0.2669(3) 0.50335(8) 0.24309(14) 0.0260(4) Uani 1 1 d .
H9A H 0.1458 0.5026 0.2765 0.031 Uiso 1 1 calc R
C10 C 0.4033(3) 0.45774(9) 0.26696(16) 0.0319(5) Uani 1 1 d .
H10A H 0.3758 0.4262 0.3177 0.038 Uiso 1 1 calc R
C11 C 0.5775(3) 0.45790(9) 0.21769(16) 0.0322(5) Uani 1 1 d .
H11A H 0.6698 0.4264 0.2339 0.039 Uiso 1 1 calc R
C12 C 0.6174(3) 0.50388(10) 0.14477(17) 0.0358(5) Uani 1 1 d .
H12A H 0.7378 0.5039 0.1105 0.043 Uiso 1 1 calc R
C13 C 0.4843(3) 0.55035(8) 0.12048(15) 0.0271(4) Uani 1 1 d .
H13A H 0.5136 0.5820 0.0703 0.033 Uiso 1 1 calc R
C14 C 0.1118(3) 0.62733(8) 0.33436(13) 0.0204(4) Uani 1 1 d .
C15 C 0.2483(3) 0.62973(9) 0.41549(15) 0.0344(5) Uani 1 1 d .
H15A H 0.3733 0.6451 0.4017 0.041 Uiso 1 1 calc R
C16 C 0.2034(4) 0.60981(11) 0.51697(17) 0.0486(6) Uani 1 1 d .
H16A H 0.2972 0.6120 0.5727 0.058 Uiso 1 1 calc R
C17 C 0.0231(4) 0.58688(10) 0.53729(17) 0.0488(6) Uani 1 1 d .
H17A H -0.0072 0.5733 0.6069 0.059 Uiso 1 1 calc R
C18 C -0.1133(3) 0.58368(10) 0.45683(17) 0.0398(5) Uani 1 1 d .
H18A H -0.2369 0.5672 0.4710 0.048 Uiso 1 1 calc R
C19 C -0.0714(3) 0.60426(9) 0.35541(15) 0.0286(4) Uani 1 1 d .
H19A H -0.1666 0.6027 0.3004 0.034 Uiso 1 1 calc R
N1 N 0.1608(2) 0.59582(6) 0.14742(10) 0.0172(3) Uani 1 1 d .
N2 N 0.01982(19) 0.69418(6) 0.18090(10) 0.0161(3) Uani 1 1 d .
O1 O 0.20558(16) 0.62489(5) 0.04638(9) 0.0198(3) Uani 1 1 d .
O2 O 0.09149(17) 0.79199(5) 0.07379(10) 0.0227(3) Uani 1 1 d .
O3 O 0.23098(19) 0.77606(6) 0.25414(11) 0.0291(3) Uani 1 1 d .
O4 O -0.10802(18) 0.80050(6) 0.22084(10) 0.0266(3) Uani 1 1 d .
O5 O -0.40171(17) 0.71356(6) 0.14995(11) 0.0305(3) Uani 1 1 d .
H5C H -0.3570 0.7389 0.1951 0.046 Uiso 1 1 calc R
S1 S 0.06177(6) 0.768255(19) 0.19051(3) 0.01914(12) Uani 1 1 d .

loop_
_atom_site_aniso_label
_atom_site_aniso_U_11
_atom_site_aniso_U_22
_atom_site_aniso_U_33
_atom_site_aniso_U_23
_atom_site_aniso_U_13
_atom_site_aniso_U_12
C1 0.0196(8) 0.0215(8) 0.0163(8) 0.0013(6) -0.0030(6) 0.0051(7)
C2 0.0156(8) 0.0194(8) 0.0167(8) -0.0008(6) -0.0020(6) 0.0002(6)
C3 0.0165(8) 0.0164(8) 0.0173(8) 0.0005(6) -0.0021(6) 0.0009(6)
C4 0.0237(9) 0.0280(9) 0.0175(8) 0.0048(7) 0.0034(7) 0.0082(7)
C5 0.0203(9) 0.0260(9) 0.0267(9) 0.0071(7) 0.0066(7) 0.0006(7)
C6 0.0340(11) 0.0303(10) 0.0226(9) -0.0069(8) -0.0055(8) 0.0053(8)
C7 0.0160(8) 0.0290(9) 0.0254(9) -0.0009(7) -0.0020(7) 0.0037(7)
C8 0.0214(8) 0.0147(8) 0.0196(8) -0.0024(6) -0.0026(6) 0.0037(6)
C9 0.0288(10) 0.0213(9) 0.0281(10) 0.0049(7) 0.0062(8) 0.0031(7)
C10 0.0419(12) 0.0234(10) 0.0307(10) 0.0092(8) 0.0047(9) 0.0078(8)
C11 0.0340(11) 0.0268(10) 0.0357(11) 0.0060(8) -0.0010(9) 0.0114(8)
C12 0.0253(10) 0.0368(12) 0.0455(13) 0.0129(9) 0.0067(9) 0.0112(8)
C13 0.0234(9) 0.0235(9) 0.0345(10) 0.0100(8) 0.0045(8) 0.0031(7)
C14 0.0307(10) 0.0140(8) 0.0164(8) -0.0012(6) 0.0001(7) 0.0024(7)
C15 0.0520(13) 0.0267(10) 0.0241(10) 0.0046(8) -0.0106(9) -0.0114(9)
C16 0.0829(19) 0.0396(13) 0.0227(11) 0.0080(9) -0.0164(11) -0.0174(12)
C17 0.093(2) 0.0334(12) 0.0199(10) 0.0083(9) 0.0078(12) -0.0071(12)
C18 0.0533(14) 0.0316(11) 0.0352(12) 0.0084(9) 0.0186(11) 0.0013(10)
C19 0.0324(10) 0.0297(10) 0.0238(9) 0.0033(8) 0.0071(8) 0.0034(8)
N1 0.0212(7) 0.0173(7) 0.0133(7) 0.0012(5) 0.0011(5) 0.0031(5)
N2 0.0166(7) 0.0159(7) 0.0156(7) 0.0004(5) -0.0021(5) -0.0002(5)
O1 0.0191(6) 0.0259(6) 0.0144(6) 0.0054(5) 0.0023(5) 0.0066(5)
O2 0.0236(6) 0.0206(6) 0.0239(6) 0.0044(5) 0.0021(5) 0.0015(5)
O3 0.0305(7) 0.0236(7) 0.0327(7) -0.0038(5) -0.0120(6) -0.0038(5)
O4 0.0304(7) 0.0217(7) 0.0279(7) -0.0035(5) 0.0037(6) 0.0075(5)
O5 0.0167(6) 0.0382(8) 0.0368(8) -0.0043(6) 0.0048(6) 0.0022(5)
S1 0.0217(2) 0.0156(2) 0.0200(2) -0.00055(16) -0.00167(16) 0.00036(16)

loop_
_atom_type_symbol
_atom_type_description
_atom_type_scat_dispersion_real
_atom_type_scat_dispersion_imag
_atom_type_scat_source
C C 0.0033 0.0016 'International Tables Vol C Tables 4.2.6.8 and 6.1.1.4'
H H 0.0000 0.0000 'International Tables Vol C Tables 4.2.6.8 and 6.1.1.4'
N N 0.0061 0.0033 'International Tables Vol C Tables 4.2.6.8 and 6.1.1.4'
O O 0.0106 0.0060 'International Tables Vol C Tables 4.2.6.8 and 6.1.1.4'
S S 0.1246 0.1234 'International Tables Vol C Tables 4.2.6.8 and 6.1.1.4'

loop_
_geom_angle_atom_site_label_1
_geom_angle_atom_site_label_2
_geom_angle_atom_site_label_3
_geom_angle
O1 C1 C6 109.29(13)
O1 C1 C4 102.89(13)
C6 C1 C4 111.53(15)
O1 C1 C2 107.37(12)
C6 C1 C2 110.98(14)
C4 C1 C2 114.32(14)
N2 C2 C7 114.47(13)
N2 C2 C1 107.92(13)
C7 C2 C1 115.91(14)
N1 C3 N2 104.74(12)
N1 C3 C14 111.18(13)
N2 C3 C14 111.05(13)
C5 C4 C1 115.66(15)
O2 C5 C4 111.27(14)
O5 C7 C2 110.57(14)
C13 C8 C9 119.79(16)
C13 C8 N1 122.81(15)
C9 C8 N1 117.37(15)
C10 C9 C8 119.74(17)
C11 C10 C9 120.50(17)
C10 C11 C12 119.61(18)
C11 C12 C13 120.95(18)
C8 C13 C12 119.40(17)
C15 C14 C19 119.43(17)
C15 C14 C3 119.30(16)
C19 C14 C3 121.26(16)
C14 C15 C16 120.2(2)
C17 C16 C15 120.2(2)
C18 C17 C16 120.1(2)
C17 C18 C19 120.4(2)
C18 C19 C14 119.69(19)
C8 N1 O1 107.34(12)
C8 N1 C3 112.58(12)
O1 N1 C3 103.90(11)
C2 N2 C3 114.18(12)
C2 N2 S1 120.65(11)
C3 N2 S1 119.30(11)
N1 O1 C1 109.33(11)
C5 O2 S1 118.33(10)
O3 S1 O4 118.42(8)
O3 S1 O2 111.40(8)
O4 S1 O2 102.61(7)
O3 S1 N2 107.71(7)
O4 S1 N2 110.11(7)
O2 S1 N2 105.91(7)

loop_
_geom_bond_atom_site_label_1
_geom_bond_atom_site_label_2
_geom_bond_distance
C1 O1 1.4596(19)
C1 C6 1.520(2)
C1 C4 1.530(2)
C1 C2 1.541(2)
C2 N2 1.487(2)
C2 C7 1.526(2)
C3 N1 1.489(2)
C3 N2 1.493(2)
C3 C14 1.509(2)
C4 C5 1.512(3)
C5 O2 1.472(2)
C7 O5 1.419(2)
C8 C13 1.385(2)
C8 C9 1.391(2)
C8 N1 1.444(2)
C9 C10 1.390(3)
C10 C11 1.373(3)
C11 C12 1.376(3)
C12 C13 1.389(3)
C14 C15 1.382(3)
C14 C19 1.398(3)
C15 C16 1.386(3)
C16 C17 1.377(4)
C17 C18 1.376(3)
C18 C19 1.385(3)
N1 O1 1.4527(17)
N2 S1 1.6141(14)
O2 S1 1.5694(13)
O3 S1 1.4218(13)
O4 S1 1.4274(13)

loop_
_geom_hbond_atom_site_label_D
_geom_hbond_atom_site_label_H
_geom_hbond_atom_site_label_A
_geom_hbond_distance_DH
_geom_hbond_distance_HA
_geom_hbond_distance_DA
_geom_hbond_angle_DHA
O5 H5C O4 0.84 2.20 2.8924(19) 140.2
O5 H5C S1 0.84 2.99 3.4633(14) 118.2

loop_
_geom_torsion_atom_site_label_1
_geom_torsion_atom_site_label_2
_geom_torsion_atom_site_label_3
_geom_torsion_atom_site_label_4
_geom_torsion
O1 C1 C2 N2 39.06(16)
C6 C1 C2 N2 158.44(13)
C4 C1 C2 N2 -74.38(17)
O1 C1 C2 C7 168.93(13)
C6 C1 C2 C7 -71.70(19)
C4 C1 C2 C7 55.49(19)
O1 C1 C4 C5 -58.15(18)
C6 C1 C4 C5 -175.18(14)
C2 C1 C4 C5 57.91(19)
C1 C4 C5 O2 -72.03(19)
N2 C2 C7 O5 -62.43(18)
C1 C2 C7 O5 170.92(14)
C13 C8 C9 C10 1.1(3)
N1 C8 C9 C10 179.27(16)
C8 C9 C10 C11 -1.1(3)
C9 C10 C11 C12 0.5(3)
C10 C11 C12 C13 0.2(3)
C9 C8 C13 C12 -0.4(3)
N1 C8 C13 C12 -178.46(18)
C11 C12 C13 C8 -0.3(3)
N1 C3 C14 C15 114.13(17)
N2 C3 C14 C15 -129.67(17)
N1 C3 C14 C19 -65.0(2)
N2 C3 C14 C19 51.2(2)
C19 C14 C15 C16 -0.4(3)
C3 C14 C15 C16 -179.59(18)
C14 C15 C16 C17 0.7(3)
C15 C16 C17 C18 0.0(4)
C16 C17 C18 C19 -0.9(3)
C17 C18 C19 C14 1.2(3)
C15 C14 C19 C18 -0.5(3)
C3 C14 C19 C18 178.63(17)
C13 C8 N1 O1 18.0(2)
C9 C8 N1 O1 -160.18(14)
C13 C8 N1 C3 -95.76(19)
C9 C8 N1 C3 86.09(18)
N2 C3 N1 C8 173.38(12)
C14 C3 N1 C8 -66.61(17)
N2 C3 N1 O1 57.57(14)
C14 C3 N1 O1 177.58(13)
C7 C2 N2 C3 167.77(13)
C1 C2 N2 C3 -61.56(16)
C7 C2 N2 S1 -39.41(18)
C1 C2 N2 S1 91.27(14)
N1 C3 N2 C2 10.48(17)
C14 C3 N2 C2 -109.62(15)
N1 C3 N2 S1 -142.74(11)
C14 C3 N2 S1 97.16(14)
C8 N1 O1 C1 158.12(12)
C3 N1 O1 C1 -82.43(14)
C6 C1 O1 N1 -92.98(15)
C4 C1 O1 N1 148.41(12)
C2 C1 O1 N1 27.47(16)
C4 C5 O2 S1 93.31(15)
C5 O2 S1 O3 69.77(13)
C5 O2 S1 O4 -162.53(12)
C5 O2 S1 N2 -47.06(13)
C2 N2 S1 O3 -158.55(12)
C3 N2 S1 O3 -7.08(14)
C2 N2 S1 O4 70.99(13)
C3 N2 S1 O4 -137.54(12)
C2 N2 S1 O2 -39.25(13)
C3 N2 S1 O2 112.21(12)
